data_7240777
loop_
_publ_author_name
'Andreev, Grigory'
'Budantseva, Nina'
'Levtsova, Anastasiya'

_publ_section_title
;
 Variability of structural motifs in the crystal structure of U(VI)
 complexes with p-methoxybenzoic acid
;
_journal_name_full CrystEngComm
_journal_paper_doi 10.1039/D0CE00681E
_journal_year 2020
_chemical_formula_sum 'C16 H16 O9 U'
_chemical_formula_weight 590.32
_space_group_crystal_system monoclinic
_space_group_IT_number 14
_space_group_name_Hall '-P 2ybc'
_space_group_name_H-M_alt 'P 1 21/c 1'
_atom_sites_solution_hydrogens mixed
_audit_creation_method SHELXL-2018/3
_audit_update_record
;
2020-04-30 deposited with the CCDC.	2020-06-24 downloaded from the CCDC.
;
_cell_angle_alpha 90
_cell_angle_beta 100.187(2)
_cell_angle_gamma 90
_cell_formula_units_Z 8
_cell_length_a 12.7076(4)
_cell_length_b 26.0229(9)
_cell_length_c 11.0787(4)
_cell_measurement_reflns_used 6506
_cell_measurement_temperature 100(2)
_cell_measurement_theta_max 25.10
_cell_measurement_theta_min 2.74
_cell_volume 3605.8(2)
_computing_structure_refinement 'SHELXL-2018/3 (Sheldrick, 2018)'
_diffrn_ambient_temperature 100(2)
_diffrn_measured_fraction_theta_full 0.998
_diffrn_measured_fraction_theta_max 0.999
_diffrn_measurement_device_type 'Bruker APEX-II CCD'
_diffrn_measurement_method '\f and \w scans'
_diffrn_radiation_type MoK\a
_diffrn_radiation_wavelength 0.71073
_diffrn_reflns_av_R_equivalents 0.0679
_diffrn_reflns_av_unetI/netI 0.0670
_diffrn_reflns_Laue_measured_fraction_full 0.998
_diffrn_reflns_Laue_measured_fraction_max 0.999
_diffrn_reflns_limit_h_max 17
_diffrn_reflns_limit_h_min -17
_diffrn_reflns_limit_k_max 36
_diffrn_reflns_limit_k_min -32
_diffrn_reflns_limit_l_max 15
_diffrn_reflns_limit_l_min -14
_diffrn_reflns_number 41132
_diffrn_reflns_point_group_measured_fraction_full 0.998
_diffrn_reflns_point_group_measured_fraction_max 0.999
_diffrn_reflns_theta_full 25.242
_diffrn_reflns_theta_max 29.998
_diffrn_reflns_theta_min 1.565
_diffrn_source 'sealed tube'
_exptl_absorpt_coefficient_mu 9.049
_exptl_absorpt_correction_T_max 0.650
_exptl_absorpt_correction_T_min 0.524
_exptl_absorpt_correction_type numerical
_exptl_absorpt_process_details SADABS
_exptl_crystal_density_diffrn 2.175
_exptl_crystal_description prism
_exptl_crystal_F_000 2208
_exptl_crystal_size_max 0.06
_exptl_crystal_size_mid 0.055
_exptl_crystal_size_min 0.05
_refine_diff_density_max 1.306
_refine_diff_density_min -1.627
_refine_diff_density_rms 0.175
_refine_ls_extinction_method none
_refine_ls_goodness_of_fit_ref 1.013
_refine_ls_hydrogen_treatment mixed
_refine_ls_matrix_type full
_refine_ls_number_parameters 485
_refine_ls_number_reflns 10513
_refine_ls_number_restraints 6
_refine_ls_restrained_S_all 1.013
_refine_ls_R_factor_all 0.0776
_refine_ls_R_factor_gt 0.0412
_refine_ls_shift/su_max 0.002
_refine_ls_shift/su_mean 0.000
_refine_ls_structure_factor_coef Fsqd
_refine_ls_weighting_details 'w=1/[\s^2^(Fo^2^)+(0.0280P)^2^] where P=(Fo^2^+2Fc^2^)/3'
_refine_ls_weighting_scheme calc
_refine_ls_wR_factor_gt 0.0681
_refine_ls_wR_factor_ref 0.0774
_reflns_Friedel_coverage 0.000
_reflns_number_gt 7312
_reflns_number_total 10513
_reflns_threshold_expression 'I > 2\s(I)'
_cod_data_source_file d0ce00681e2.cif
_cod_data_source_block u
_cod_depositor_comments
;
The following automatic conversions were performed:

data name '__exptl_absorpt_coefficient_mu' was replaced with
'_exptl_absorpt_coefficient_mu'.

Automatic conversion script
Id: cif_correct_tags 7550 2019-12-06 10:49:48Z antanas 
;
_cod_original_sg_symbol_H-M 'P 21/c'
_cod_database_code 7240777
_shelx_shelxl_version_number 2018/3
_shelx_space_group_comment
;
The symmetry employed for this shelxl refinement is uniquely defined
by the following loop, which should always be used as a source of
symmetry information in preference to the above space-group names.
They are only intended as comments.
;

loop_
_space_group_symop_operation_xyz
'x, y, z'
'-x, y+1/2, -z+1/2'
'-x, -y, -z'
'x, -y-1/2, z-1/2'

loop_
_atom_site_label
_atom_site_type_symbol
_atom_site_fract_x
_atom_site_fract_y
_atom_site_fract_z
_atom_site_U_iso_or_equiv
_atom_site_adp_type
_atom_site_occupancy
_atom_site_site_symmetry_order
_atom_site_calc_flag
_atom_site_refinement_flags_posn
_atom_site_refinement_flags_adp
_atom_site_refinement_flags_occupancy
_atom_site_disorder_assembly
_atom_site_disorder_group
U1 U 0.44186(2) 0.22380(2) 0.73745(2) 0.02672(6) Uani 1 1 d . . . . .
U2 U 0.98907(2) 0.02299(2) 0.26851(2) 0.02762(6) Uani 1 1 d . . . . .
O9 O 0.3597(3) 0.28697(16) 0.8511(3) 0.0345(9) Uani 1 1 d D . . . .
H34 H 0.406(3) 0.300(2) 0.918(3) 0.045(19) Uiso 1 1 d D . . . .
H33 H 0.291(2) 0.284(2) 0.867(5) 0.035(17) Uiso 1 1 d D . . . .
O13 O 1.0229(3) 0.06544(15) 0.0805(3) 0.0382(10) Uani 1 1 d . . . . .
O10 O 1.1165(3) 0.04169(15) 0.3432(3) 0.0368(9) Uani 1 1 d . . . . .
O14 O 1.1583(3) 0.28330(15) -0.0946(4) 0.0463(11) Uani 1 1 d . . . . .
O7 O 0.5333(3) 0.14203(15) 0.7197(3) 0.0429(11) Uani 1 1 d . . . . .
O5 O 0.2818(4) 0.52358(16) 0.6031(4) 0.0490(11) Uani 1 1 d . . . . .
O18 O 1.0738(4) -0.03559(16) 0.1430(4) 0.0386(10) Uani 1 1 d D . . . .
H36 H 1.144(2) -0.030(3) 0.133(6) 0.11(3) Uiso 1 1 d D . . . .
H35 H 1.037(4) -0.050(2) 0.068(3) 0.049(19) Uiso 1 1 d D . . . .
O16 O 0.9112(3) 0.05761(15) 0.4222(4) 0.0394(10) Uani 1 1 d . . . . .
O12 O 0.9592(3) 0.11354(15) 0.2113(4) 0.0414(10) Uani 1 1 d . . . . .
O15 O 1.0068(3) -0.05069(15) 0.3864(4) 0.0419(10) Uani 1 1 d . . . . .
O3 O 0.4551(3) 0.18711(16) 0.9294(3) 0.0418(10) Uani 1 1 d . . . . .
O1 O 0.3162(3) 0.19567(16) 0.6956(4) 0.0435(10) Uani 1 1 d . . . . .
O2 O 0.5654(3) 0.25413(17) 0.7833(4) 0.0446(11) Uani 1 1 d . . . . .
O11 O 0.8648(3) 0.00210(16) 0.1889(4) 0.0456(11) Uani 1 1 d . . . . .
O17 O 1.2301(4) -0.26265(18) 0.3397(5) 0.0593(14) Uani 1 1 d . . . . .
O6 O 0.4920(3) 0.18751(16) 0.5531(3) 0.0423(11) Uani 1 1 d . . . . .
O8 O 0.6541(4) -0.01258(18) 0.3199(4) 0.0580(13) Uani 1 1 d . . . . .
O4 O 0.3947(4) 0.28763(15) 0.5938(4) 0.0452(11) Uani 1 1 d . . . . .
C4 C 0.3173(4) 0.4758(2) 0.5768(5) 0.0337(13) Uani 1 1 d . . . . .
C2 C 0.3335(5) 0.3883(2) 0.6425(5) 0.0366(14) Uani 1 1 d . . . . .
H2B H 0.323159 0.362961 0.698435 0.044 Uiso 1 1 calc R U . . .
C28 C 1.1969(5) -0.2167(2) 0.3800(6) 0.0432(16) Uani 1 1 d . . . . .
C1 C 0.3820(4) 0.3758(2) 0.5427(4) 0.0258(11) Uani 1 1 d . . . . .
C5 C 0.3646(5) 0.4642(2) 0.4772(5) 0.0406(15) Uani 1 1 d . . . . .
H5A H 0.375173 0.489744 0.421876 0.049 Uiso 1 1 calc R U . . .
C25 C 1.1146(4) -0.1234(2) 0.4392(5) 0.0308(12) Uani 1 1 d . . . . .
C3 C 0.3011(5) 0.4376(2) 0.6586(5) 0.0411(15) Uani 1 1 d . . . . .
H3B H 0.268009 0.445451 0.724792 0.049 Uiso 1 1 calc R U . . .
C6 C 0.3960(5) 0.4147(2) 0.4603(5) 0.0357(14) Uani 1 1 d . . . . .
H6A H 0.427143 0.406928 0.392668 0.043 Uiso 1 1 calc R U . . .
C7 C 0.4123(4) 0.3220(2) 0.5211(5) 0.0286(12) Uani 1 1 d . . . . .
C26 C 1.0972(5) -0.1412(2) 0.3182(6) 0.0453(16) Uani 1 1 d . . . . .
H26A H 1.057120 -0.121380 0.256839 0.054 Uiso 1 1 calc R U . . .
C17 C 1.0401(4) 0.1562(2) 0.0610(5) 0.0311(13) Uani 1 1 d . . . . .
C22 C 1.0992(5) 0.1518(2) -0.0340(5) 0.0366(14) Uani 1 1 d . . . . .
H22A H 1.113538 0.119464 -0.063115 0.044 Uiso 1 1 calc R U . . .
C31 C 1.0685(4) -0.0745(2) 0.4686(5) 0.0296(12) Uani 1 1 d . . . . .
C18 C 1.0197(5) 0.2045(2) 0.1027(5) 0.0386(15) Uani 1 1 d . . . . .
H18B H 0.980191 0.207760 0.165394 0.046 Uiso 1 1 calc R U . . .
C23 C 1.0040(4) 0.1106(2) 0.1186(5) 0.0306(12) Uani 1 1 d . . . . .
C12 C 0.6285(5) 0.0248(2) 0.3951(6) 0.0413(15) Uani 1 1 d . . . . .
C30 C 1.1746(5) -0.1531(2) 0.5280(6) 0.0420(15) Uani 1 1 d . . . . .
H30A H 1.187361 -0.141580 0.608775 0.050 Uiso 1 1 calc R U . . .
C15 C 0.5282(5) 0.1454(2) 0.6048(5) 0.0359(14) Uani 1 1 d . . . . .
C21 C 1.1358(5) 0.1947(2) -0.0841(5) 0.0378(14) Uani 1 1 d . . . . .
H21A H 1.173747 0.191513 -0.148197 0.045 Uiso 1 1 calc R U . . .
C9 C 0.5653(5) 0.1046(2) 0.5326(5) 0.0346(14) Uani 1 1 d . . . . .
C14 C 0.6112(5) 0.0604(2) 0.5889(6) 0.0445(16) Uani 1 1 d . . . . .
H14A H 0.620557 0.057714 0.673857 0.053 Uiso 1 1 calc R U . . .
C20 C 1.1170(5) 0.2426(2) -0.0406(6) 0.0386(15) Uani 1 1 d . . . . .
C27 C 1.1380(6) -0.1871(2) 0.2884(6) 0.0510(18) Uani 1 1 d . . . . .
H27A H 1.126387 -0.198348 0.207456 0.061 Uiso 1 1 calc R U . . .
C13 C 0.6435(5) 0.0203(3) 0.5219(6) 0.0484(17) Uani 1 1 d . . . . .
H13A H 0.674446 -0.009068 0.560970 0.058 Uiso 1 1 calc R U . . .
C11 C 0.5837(6) 0.0683(3) 0.3396(6) 0.0552(19) Uani 1 1 d . . . . .
H11B H 0.573545 0.070668 0.254528 0.066 Uiso 1 1 calc R U . . .
C29 C 1.2168(5) -0.1999(3) 0.5000(7) 0.0499(17) Uani 1 1 d . . . . .
H29A H 1.257653 -0.219612 0.561024 0.060 Uiso 1 1 calc R U . . .
C19 C 1.0574(5) 0.2484(2) 0.0522(6) 0.0414(15) Uani 1 1 d . . . . .
H19A H 1.042989 0.280941 0.080115 0.050 Uiso 1 1 calc R U . . .
C24 C 1.1337(6) 0.3349(2) -0.0616(7) 0.0557(19) Uani 1 1 d . . . . .
H24A H 1.168493 0.358921 -0.107204 0.084 Uiso 1 1 calc R U . . .
H24B H 1.057738 0.340112 -0.080306 0.084 Uiso 1 1 calc R U . . .
H24C H 1.158307 0.339962 0.024549 0.084 Uiso 1 1 calc R U . . .
C10 C 0.5537(5) 0.1079(3) 0.4043(6) 0.0482(17) Uani 1 1 d . . . . .
H10B H 0.525256 0.137452 0.364016 0.058 Uiso 1 1 calc R U . . .
C8 C 0.3079(6) 0.5664(2) 0.5307(7) 0.065(2) Uani 1 1 d . . . . .
H8A H 0.278675 0.597427 0.557999 0.098 Uiso 1 1 calc R U . . .
H8B H 0.384204 0.569578 0.540027 0.098 Uiso 1 1 calc R U . . .
H8C H 0.278261 0.560613 0.445907 0.098 Uiso 1 1 calc R U . . .
C16 C 0.7111(6) -0.0562(2) 0.3737(6) 0.056(2) Uani 1 1 d . . . . .
H16B H 0.723732 -0.079345 0.310262 0.084 Uiso 1 1 calc R U . . .
H16C H 0.778280 -0.045454 0.420795 0.084 Uiso 1 1 calc R U . . .
H16D H 0.669886 -0.073340 0.426338 0.084 Uiso 1 1 calc R U . . .
C32 C 1.2911(7) -0.2951(3) 0.4264(8) 0.083(3) Uani 1 1 d . . . . .
H32A H 1.309108 -0.325832 0.386568 0.124 Uiso 1 1 calc R U . . .
H32B H 1.355483 -0.277758 0.463289 0.124 Uiso 1 1 calc R U . . .
H32C H 1.250463 -0.303952 0.488682 0.124 Uiso 1 1 calc R U . . .

loop_
_atom_site_aniso_label
_atom_site_aniso_U_11
_atom_site_aniso_U_22
_atom_site_aniso_U_33
_atom_site_aniso_U_23
_atom_site_aniso_U_13
_atom_site_aniso_U_12
U1 0.03474(12) 0.03075(12) 0.01639(9) -0.00055(8) 0.00919(8) -0.00082(9)
U2 0.03498(12) 0.02743(11) 0.02033(10) -0.00020(9) 0.00461(8) -0.00102(9)
O9 0.039(2) 0.043(2) 0.024(2) -0.0068(18) 0.0121(19) -0.004(2)
O13 0.058(3) 0.031(2) 0.026(2) 0.0006(17) 0.0096(19) 0.003(2)
O10 0.042(2) 0.044(2) 0.024(2) -0.0020(18) 0.0050(17) -0.0019(19)
O14 0.046(3) 0.038(3) 0.060(3) 0.017(2) 0.022(2) 0.001(2)
O7 0.065(3) 0.045(3) 0.023(2) 0.0013(18) 0.018(2) 0.020(2)
O5 0.057(3) 0.035(3) 0.056(3) 0.002(2) 0.011(2) 0.006(2)
O18 0.053(3) 0.037(2) 0.026(2) -0.0029(18) 0.009(2) 0.002(2)
O16 0.051(3) 0.038(2) 0.031(2) 0.0003(18) 0.0137(19) 0.004(2)
O12 0.058(3) 0.034(2) 0.039(2) 0.0031(19) 0.027(2) 0.007(2)
O15 0.057(3) 0.033(2) 0.038(2) 0.0108(19) 0.015(2) 0.009(2)
O3 0.059(3) 0.047(3) 0.023(2) 0.0094(18) 0.018(2) 0.000(2)
O1 0.039(2) 0.057(3) 0.034(2) -0.004(2) 0.0061(19) 0.001(2)
O2 0.043(3) 0.052(3) 0.041(3) -0.001(2) 0.013(2) -0.011(2)
O11 0.039(3) 0.047(3) 0.048(3) -0.007(2) 0.000(2) -0.010(2)
O17 0.061(3) 0.044(3) 0.076(4) -0.003(3) 0.020(3) 0.014(2)
O6 0.064(3) 0.044(3) 0.022(2) 0.0049(18) 0.014(2) 0.020(2)
O8 0.078(4) 0.055(3) 0.040(3) -0.011(2) 0.007(2) 0.028(3)
O4 0.073(3) 0.039(3) 0.027(2) 0.0095(18) 0.021(2) 0.019(2)
C4 0.032(3) 0.033(3) 0.035(3) 0.000(3) 0.002(2) 0.002(3)
C2 0.050(4) 0.036(3) 0.027(3) 0.003(2) 0.013(3) 0.011(3)
C28 0.039(4) 0.034(4) 0.060(4) 0.000(3) 0.018(3) 0.004(3)
C1 0.029(3) 0.033(3) 0.015(2) 0.003(2) 0.004(2) 0.005(2)
C5 0.047(4) 0.041(4) 0.036(3) 0.008(3) 0.013(3) 0.003(3)
C25 0.033(3) 0.031(3) 0.029(3) 0.000(2) 0.008(2) -0.001(2)
C3 0.052(4) 0.047(4) 0.030(3) -0.002(3) 0.020(3) 0.011(3)
C6 0.041(4) 0.042(4) 0.025(3) 0.003(3) 0.011(3) 0.006(3)
C7 0.032(3) 0.037(3) 0.017(3) -0.004(2) 0.006(2) 0.005(2)
C26 0.057(4) 0.044(4) 0.035(4) 0.004(3) 0.008(3) 0.008(3)
C17 0.036(3) 0.032(3) 0.024(3) 0.003(2) 0.004(2) 0.000(3)
C22 0.043(4) 0.030(3) 0.039(3) -0.001(3) 0.010(3) 0.004(3)
C31 0.031(3) 0.031(3) 0.029(3) 0.004(2) 0.013(2) 0.000(2)
C18 0.047(4) 0.034(3) 0.038(3) 0.011(3) 0.019(3) 0.004(3)
C23 0.036(3) 0.033(3) 0.021(3) 0.004(2) 0.000(2) -0.001(3)
C12 0.043(4) 0.041(4) 0.039(4) -0.009(3) 0.007(3) 0.009(3)
C30 0.047(4) 0.043(4) 0.036(3) -0.001(3) 0.006(3) 0.007(3)
C15 0.038(3) 0.038(4) 0.032(3) 0.004(3) 0.005(3) 0.008(3)
C21 0.044(4) 0.038(4) 0.034(3) 0.007(3) 0.015(3) -0.001(3)
C9 0.036(3) 0.041(4) 0.028(3) 0.000(3) 0.008(3) 0.009(3)
C14 0.054(4) 0.047(4) 0.031(3) -0.001(3) 0.001(3) 0.018(3)
C20 0.034(3) 0.040(4) 0.043(4) 0.016(3) 0.009(3) 0.001(3)
C27 0.070(5) 0.045(4) 0.041(4) -0.005(3) 0.019(4) 0.008(4)
C13 0.066(5) 0.043(4) 0.038(4) 0.002(3) 0.012(3) 0.020(3)
C11 0.082(5) 0.064(5) 0.021(3) -0.002(3) 0.011(3) 0.026(4)
C29 0.041(4) 0.047(4) 0.057(5) 0.001(3) -0.005(3) 0.012(3)
C19 0.051(4) 0.026(3) 0.049(4) 0.002(3) 0.015(3) 0.005(3)
C24 0.052(4) 0.039(4) 0.079(5) 0.020(4) 0.021(4) 0.008(3)
C10 0.066(5) 0.047(4) 0.033(3) 0.007(3) 0.011(3) 0.022(3)
C8 0.080(6) 0.030(4) 0.085(6) 0.005(4) 0.011(5) -0.007(4)
C16 0.067(5) 0.043(4) 0.061(5) -0.009(3) 0.014(4) 0.023(4)
C32 0.096(7) 0.061(5) 0.091(7) 0.015(5) 0.017(6) 0.034(5)

loop_
_atom_type_symbol
_atom_type_description
_atom_type_scat_dispersion_real
_atom_type_scat_dispersion_imag
_atom_type_scat_source
C C 0.0033 0.0016 'International Tables Vol C Tables 4.2.6.8 and 6.1.1.4'
H H 0.0000 0.0000 'International Tables Vol C Tables 4.2.6.8 and 6.1.1.4'
N N 0.0061 0.0033 'International Tables Vol C Tables 4.2.6.8 and 6.1.1.4'
O O 0.0106 0.0060 'International Tables Vol C Tables 4.2.6.8 and 6.1.1.4'
U U -9.6767 9.6646 'International Tables Vol C Tables 4.2.6.8 and 6.1.1.4'

loop_
_geom_angle_atom_site_label_1
_geom_angle_atom_site_label_2
_geom_angle_atom_site_label_3
_geom_angle
_geom_angle_site_symmetry_1
_geom_angle_site_symmetry_3
_geom_angle_publ_flag
O1 U1 O2 177.37(19) . . ?
O1 U1 O4 90.28(18) . . ?
O2 U1 O4 89.18(19) . . ?
O1 U1 O3 89.15(17) . . ?
O2 U1 O3 90.22(17) . . ?
O4 U1 O3 154.32(14) . . ?
O1 U1 O9 87.95(17) . . ?
O2 U1 O9 89.42(17) . . ?
O4 U1 O9 77.66(13) . . ?
O3 U1 O9 76.65(14) . . ?
O1 U1 O6 88.72(17) . . ?
O2 U1 O6 93.67(17) . . ?
O4 U1 O6 76.99(13) . . ?
O3 U1 O6 128.65(14) . . ?
O9 U1 O6 154.42(13) . . ?
O1 U1 O7 92.25(17) . . ?
O2 U1 O7 90.07(18) . . ?
O4 U1 O7 129.78(13) . . ?
O3 U1 O7 75.90(13) . . ?
O9 U1 O7 152.55(13) . . ?
O6 U1 O7 52.95(12) . . ?
O1 U1 C15 88.91(18) . . ?
O2 U1 C15 93.72(19) . . ?
O4 U1 C15 103.69(15) . . ?
O3 U1 C15 101.97(15) . . ?
O9 U1 C15 176.59(16) . . ?
O6 U1 C15 26.70(14) . . ?
O7 U1 C15 26.35(14) . . ?
O10 U2 O11 176.99(18) . . ?
O10 U2 O16 91.37(16) . . ?
O11 U2 O16 91.53(18) . . ?
O10 U2 O15 88.49(17) . . ?
O11 U2 O15 90.93(18) . . ?
O16 U2 O15 85.31(14) . . ?
O10 U2 O18 88.79(16) . . ?
O11 U2 O18 88.20(18) . . ?
O16 U2 O18 163.44(14) . . ?
O15 U2 O18 78.14(14) . . ?
O10 U2 O12 86.72(17) . . ?
O11 U2 O12 94.80(17) . . ?
O16 U2 O12 75.39(13) . . ?
O15 U2 O12 159.98(13) . . ?
O18 U2 O12 121.14(13) . . ?
O10 U2 O13 89.45(15) . . ?
O11 U2 O13 89.42(17) . . ?
O16 U2 O13 127.82(13) . . ?
O15 U2 O13 146.85(14) . . ?
O18 U2 O13 68.74(13) . . ?
O12 U2 O13 52.57(12) . . ?
O10 U2 C23 84.37(17) . . ?
O11 U2 C23 95.85(18) . . ?
O16 U2 C23 101.54(15) . . ?
O15 U2 C23 170.19(15) . . ?
O18 U2 C23 94.95(15) . . ?
O12 U2 C23 26.21(13) . . ?
O13 U2 C23 26.79(13) . . ?
C23 O13 U2 93.6(3) . . ?
C20 O14 C24 119.6(5) . . ?
C15 O7 U1 94.5(3) . . ?
C4 O5 C8 117.6(5) . . ?
C31 O16 U2 143.1(4) 3_756 . ?
C23 O12 U2 94.6(3) . . ?
C31 O15 U2 143.8(4) . . ?
C7 O3 U1 148.3(4) 4_566 . ?
C28 O17 C32 117.8(6) . . ?
C15 O6 U1 94.8(3) . . ?
C12 O8 C16 118.4(5) . . ?
C7 O4 U1 155.0(4) . . ?
O5 C4 C5 125.1(5) . . ?
O5 C4 C3 114.7(5) . . ?
C5 C4 C3 120.2(5) . . ?
C3 C2 C1 120.5(5) . . ?
O17 C28 C29 125.2(6) . . ?
O17 C28 C27 113.8(6) . . ?
C29 C28 C27 121.0(6) . . ?
C6 C1 C2 118.3(5) . . ?
C6 C1 C7 120.9(5) . . ?
C2 C1 C7 120.8(5) . . ?
C6 C5 C4 119.5(6) . . ?
C30 C25 C26 118.3(5) . . ?
C30 C25 C31 121.6(5) . . ?
C26 C25 C31 120.0(5) . . ?
C2 C3 C4 120.3(5) . . ?
C5 C6 C1 121.3(5) . . ?
O4 C7 O3 122.5(5) . 4_565 ?
O4 C7 C1 119.4(4) . . ?
O3 C7 C1 118.2(5) 4_565 . ?
C27 C26 C25 121.3(6) . . ?
C18 C17 C22 118.9(5) . . ?
C18 C17 C23 120.1(5) . . ?
C22 C17 C23 121.0(5) . . ?
C21 C22 C17 120.3(5) . . ?
O15 C31 O16 121.0(5) . 3_756 ?
O15 C31 C25 119.5(5) . . ?
O16 C31 C25 119.5(5) 3_756 . ?
C17 C18 C19 121.0(5) . . ?
O12 C23 O13 117.4(5) . . ?
O12 C23 C17 122.0(5) . . ?
O13 C23 C17 120.5(5) . . ?
O12 C23 U2 59.1(3) . . ?
O13 C23 U2 59.7(3) . . ?
C17 C23 U2 164.8(4) . . ?
O8 C12 C11 116.4(6) . . ?
O8 C12 C13 123.6(6) . . ?
C11 C12 C13 120.0(6) . . ?
C25 C30 C29 121.5(6) . . ?
O7 C15 O6 117.3(5) . . ?
O7 C15 C9 122.4(5) . . ?
O6 C15 C9 120.2(5) . . ?
O7 C15 U1 59.1(3) . . ?
O6 C15 U1 58.5(3) . . ?
C9 C15 U1 176.2(4) . . ?
C22 C21 C20 120.5(5) . . ?
C14 C9 C10 117.8(5) . . ?
C14 C9 C15 120.6(5) . . ?
C10 C9 C15 121.5(5) . . ?
C9 C14 C13 121.7(6) . . ?
O14 C20 C21 116.5(5) . . ?
O14 C20 C19 122.8(6) . . ?
C21 C20 C19 120.8(5) . . ?
C26 C27 C28 119.2(6) . . ?
C14 C13 C12 118.5(6) . . ?
C10 C11 C12 121.9(6) . . ?
C28 C29 C30 118.7(6) . . ?
C20 C19 C18 118.5(6) . . ?
C11 C10 C9 120.1(6) . . ?

loop_
_geom_bond_atom_site_label_1
_geom_bond_atom_site_label_2
_geom_bond_distance
_geom_bond_site_symmetry_2
_geom_bond_publ_flag
U1 O1 1.744(4) . ?
U1 O2 1.750(4) . ?
U1 O4 2.305(4) . ?
U1 O3 2.310(4) . ?
U1 O9 2.417(4) . ?
U1 O6 2.435(4) . ?
U1 O7 2.449(4) . ?
U1 C15 2.845(6) . ?
U2 O10 1.752(4) . ?
U2 O11 1.754(4) . ?
U2 O16 2.300(4) . ?
U2 O15 2.308(4) . ?
U2 O18 2.438(4) . ?
U2 O12 2.452(4) . ?
U2 O13 2.462(4) . ?
U2 C23 2.847(5) . ?
O13 C23 1.286(6) . ?
O14 C20 1.366(6) . ?
O14 C24 1.440(7) . ?
O7 C15 1.266(6) . ?
O5 C4 1.372(7) . ?
O5 C8 1.446(7) . ?
O16 C31 1.270(6) 3_756 ?
O12 C23 1.261(6) . ?
O15 C31 1.255(6) . ?
O3 C7 1.256(6) 4_566 ?
O17 C28 1.370(7) . ?
O17 C32 1.406(8) . ?
O6 C15 1.283(6) . ?
O8 C12 1.358(7) . ?
O8 C16 1.420(7) . ?
O4 C7 1.251(6) . ?
C4 C5 1.381(8) . ?
C4 C3 1.385(8) . ?
C2 C3 1.368(8) . ?
C2 C1 1.396(7) . ?
C28 C29 1.379(9) . ?
C28 C27 1.383(9) . ?
C1 C6 1.396(7) . ?
C1 C7 1.481(7) . ?
C5 C6 1.369(8) . ?
C25 C30 1.372(8) . ?
C25 C26 1.398(8) . ?
C25 C31 1.461(7) . ?
C26 C27 1.366(8) . ?
C17 C18 1.380(7) . ?
C17 C22 1.402(7) . ?
C17 C23 1.458(7) . ?
C22 C21 1.366(8) . ?
C18 C19 1.395(8) . ?
C12 C11 1.362(8) . ?
C12 C13 1.389(8) . ?
C30 C29 1.388(8) . ?
C15 C9 1.458(8) . ?
C21 C20 1.372(8) . ?
C9 C14 1.385(8) . ?
C9 C10 1.406(8) . ?
C14 C13 1.385(8) . ?
C20 C19 1.389(8) . ?
C11 C10 1.349(8) . ?

loop_
_geom_hbond_atom_site_label_D
_geom_hbond_atom_site_label_H
_geom_hbond_atom_site_label_A
_geom_hbond_distance_DH
_geom_hbond_distance_HA
_geom_hbond_distance_DA
_geom_hbond_angle_DHA
_geom_hbond_site_symmetry_A
_geom_hbond_publ_flag
O9 H33 O14 0.922(19) 1.81(2) 2.733(6) 174(5) 1_456 yes
O9 H34 O6 0.921(19) 1.72(2) 2.635(6) 170(6) 4_566 yes
O18 H36 O5 0.94(2) 1.84(2) 2.773(6) 174(7) 4_665 yes
O18 H35 O13 0.951(19) 1.74(2) 2.678(6) 170(5) 3_755 yes
